data_7704001
loop_
_publ_author_name
'Franco Machado, Jo\~ao'
'Machuqueiro, Miguel'
'Marques, Fernanda'
'Robalo, M. Paula'
'Piedade, M F\'atima M'
'Garcia, M. Helena'
'Correia, Jo\~ao D G'
'Morais, T\^ania S'

_publ_section_title
;
 Novel &quot;ruthenium cyclopentadienyl&quot;-peptide conjugate complexes
 against human FGFR(+) breast cancer.
;
_journal_issue 18
_journal_name_full 'Dalton transactions (Cambridge, England : 2003)'
_journal_page_first 5974
_journal_page_last 5987
_journal_paper_doi 10.1039/d0dt00955e
_journal_volume 49
_journal_year 2020
_chemical_formula_sum 'C35 H28 F3 N2 O5 P Ru S'
_chemical_formula_weight 777.69
_space_group_crystal_system monoclinic
_space_group_IT_number 14
_space_group_name_Hall '-P 2yn'
_space_group_name_H-M_alt 'P 1 21/n 1'
_atom_sites_solution_hydrogens mixed
_audit_creation_method SHELXL-2013
_audit_update_record
;
2020-03-02 deposited with the CCDC.	2020-04-06 downloaded from the CCDC.
;
_cell_angle_alpha 90
_cell_angle_beta 95.282(4)
_cell_angle_gamma 90
_cell_formula_units_Z 4
_cell_length_a 10.5328(8)
_cell_length_b 12.3220(8)
_cell_length_c 24.8165(18)
_cell_measurement_reflns_used 5404
_cell_measurement_temperature 150(2)
_cell_measurement_theta_max 26.36
_cell_measurement_theta_min 2.33
_cell_volume 3207.1(4)
_computing_cell_refinement 'Bruker SAINT'
_computing_data_collection 'Bruker APEX2'
_computing_data_reduction 'Bruker SAINT'
_computing_structure_refinement 'SHELXL-2013 (Sheldrick, 2013)'
_computing_structure_solution 'SHELXS-97 (Sheldrick, 2008)'
_diffrn_ambient_temperature 150(2)
_diffrn_measured_fraction_theta_full 0.998
_diffrn_measured_fraction_theta_max 0.995
_diffrn_measurement_device_type 'Bruker APEX-II CCD'
_diffrn_measurement_method '\f and \w scans'
_diffrn_radiation_type MoK\a
_diffrn_radiation_wavelength 0.71073
_diffrn_reflns_av_R_equivalents 0.0672
_diffrn_reflns_av_unetI/netI 0.0618
_diffrn_reflns_Laue_measured_fraction_full 0.998
_diffrn_reflns_Laue_measured_fraction_max 0.995
_diffrn_reflns_limit_h_max 11
_diffrn_reflns_limit_h_min -13
_diffrn_reflns_limit_k_max 15
_diffrn_reflns_limit_k_min -15
_diffrn_reflns_limit_l_max 31
_diffrn_reflns_limit_l_min -29
_diffrn_reflns_number 25471
_diffrn_reflns_point_group_measured_fraction_full 0.998
_diffrn_reflns_point_group_measured_fraction_max 0.995
_diffrn_reflns_theta_full 25.242
_diffrn_reflns_theta_max 26.456
_diffrn_reflns_theta_min 2.178
_exptl_absorpt_coefficient_mu 0.668
_exptl_absorpt_correction_T_max 0.7454
_exptl_absorpt_correction_T_min 0.6725
_exptl_absorpt_correction_type psi-scans
_exptl_crystal_colour orange
_exptl_crystal_density_diffrn 1.611
_exptl_crystal_description prism
_exptl_crystal_F_000 1576
_exptl_crystal_size_max 0.450
_exptl_crystal_size_mid 0.350
_exptl_crystal_size_min 0.300
_refine_diff_density_max 0.417
_refine_diff_density_min -0.474
_refine_diff_density_rms 0.081
_refine_ls_extinction_method none
_refine_ls_goodness_of_fit_ref 1.014
_refine_ls_hydrogen_treatment mixed
_refine_ls_matrix_type full
_refine_ls_number_parameters 437
_refine_ls_number_reflns 6594
_refine_ls_number_restraints 0
_refine_ls_restrained_S_all 1.014
_refine_ls_R_factor_all 0.0499
_refine_ls_R_factor_gt 0.0347
_refine_ls_shift/su_max 0.001
_refine_ls_shift/su_mean 0.000
_refine_ls_structure_factor_coef Fsqd
_refine_ls_weighting_details 'w=1/[\s^2^(Fo^2^)+(0.0215P)^2^+1.1444P] where P=(Fo^2^+2Fc^2^)/3'
_refine_ls_weighting_scheme calc
_refine_ls_wR_factor_gt 0.0738
_refine_ls_wR_factor_ref 0.0802
_reflns_Friedel_coverage 0.000
_reflns_number_gt 5273
_reflns_number_total 6594
_reflns_threshold_expression 'I > 2\s(I)'
_cod_data_source_file d0dt00955e2.cif
_cod_data_source_block shelx_CCDC1
_cod_depositor_comments 'Adding full bibliography for 7704000--7704001.cif.'
_cod_original_sg_symbol_H-M 'P 21/n'
_cod_database_code 7704001
_shelx_space_group_comment
;
The symmetry employed for this shelxl refinement is uniquely defined
by the following loop, which should always be used as a source of
symmetry information in preference to the above space-group names.
They are only intended as comments.
;
_shelx_estimated_absorpt_t_min 0.753
_shelx_estimated_absorpt_t_max 0.825
_shelxl_version_number 2013-4

loop_
_space_group_symop_operation_xyz
'x, y, z'
'-x+1/2, y+1/2, -z+1/2'
'-x, -y, -z'
'x-1/2, -y-1/2, z-1/2'

loop_
_atom_site_label
_atom_site_type_symbol
_atom_site_fract_x
_atom_site_fract_y
_atom_site_fract_z
_atom_site_U_iso_or_equiv
_atom_site_adp_type
_atom_site_occupancy
_atom_site_site_symmetry_order
_atom_site_calc_flag
_atom_site_refinement_flags_posn
_atom_site_refinement_flags_adp
_atom_site_refinement_flags_occupancy
_atom_site_disorder_assembly
_atom_site_disorder_group
H21O H -0.254(3) 0.551(3) 0.1630(14) 0.045(11) Uiso 1 1 d . . . . .
Ru1 Ru 0.12066(2) 0.70889(2) 0.14397(2) 0.01459(7) Uani 1 1 d . . . . .
P1 P 0.22343(7) 0.87008(5) 0.12662(3) 0.01577(15) Uani 1 1 d . . . . .
S1 S 0.52226(7) 1.42073(6) 0.16532(3) 0.02278(16) Uani 1 1 d . . . . .
C134 C 0.2714(3) 0.9181(2) -0.05517(12) 0.0305(7) Uani 1 1 d . . . . .
H134 H 0.2798 0.9253 -0.0928 0.037 Uiso 1 1 calc R U . . .
N1 N -0.0335(2) 0.74327(17) 0.08820(9) 0.0180(5) Uani 1 1 d . . . . .
O22 O -0.08149(19) 0.44623(15) 0.14710(8) 0.0270(5) Uani 1 1 d . . . . .
O21 O -0.1945(2) 0.58532(16) 0.17717(9) 0.0267(5) Uani 1 1 d . . . . .
F3 F 0.6779(2) 1.28888(15) 0.12231(9) 0.0509(6) Uani 1 1 d . . . . .
O3 O 0.57529(19) 1.51051(15) 0.13695(8) 0.0270(5) Uani 1 1 d . . . . .
F2 F 0.5023(2) 1.21525(15) 0.13932(9) 0.0604(6) Uani 1 1 d . . . . .
C121 C 0.3858(3) 0.8825(2) 0.15937(10) 0.0189(6) Uani 1 1 d . . . . .
C6 C 0.0893(3) 0.6485(2) 0.02819(11) 0.0219(6) Uani 1 1 d . . . . .
C24 C 0.1532(3) 0.5612(2) 0.19245(10) 0.0200(6) Uani 1 1 d . . . . .
H24 H 0.1810 0.4945 0.1783 0.024 Uiso 1 1 calc R U . . .
C5 C -0.0301(3) 0.7019(2) 0.03735(11) 0.0212(6) Uani 1 1 d . . . . .
O2 O 0.5896(2) 1.39530(17) 0.21634(8) 0.0344(5) Uani 1 1 d . . . . .
C1 C -0.1417(3) 0.7927(2) 0.10019(12) 0.0255(6) Uani 1 1 d . . . . .
H1 H -0.1449 0.8226 0.1353 0.031 Uiso 1 1 calc R U . . .
C122 C 0.4622(3) 0.7898(2) 0.16363(12) 0.0251(6) Uani 1 1 d . . . . .
H122 H 0.4272 0.7223 0.1512 0.030 Uiso 1 1 calc R U . . .
C21 C 0.0244(3) 0.6995(2) 0.21844(10) 0.0206(6) Uani 1 1 d . . . . .
H21 H -0.0485 0.7415 0.2246 0.025 Uiso 1 1 calc R U . . .
F1 F 0.5072(2) 1.32298(17) 0.07179(8) 0.0580(6) Uani 1 1 d . . . . .
C131 C 0.2474(3) 0.8943(2) 0.05510(10) 0.0178(6) Uani 1 1 d . . . . .
C25 C 0.0250(3) 0.5939(2) 0.19327(10) 0.0173(6) Uani 1 1 d . . . . .
C126 C 0.4402(3) 0.9801(2) 0.17741(11) 0.0227(6) Uani 1 1 d . . . . .
H126 H 0.3902 1.0444 0.1756 0.027 Uiso 1 1 calc R U . . .
C112 C 0.0451(3) 0.9909(2) 0.17831(11) 0.0216(6) Uani 1 1 d . . . . .
H112 H 0.0217 0.9230 0.1926 0.026 Uiso 1 1 calc R U . . .
C22 C 0.1531(3) 0.7283(2) 0.23213(11) 0.0237(6) Uani 1 1 d . . . . .
H22 H 0.1820 0.7938 0.2493 0.028 Uiso 1 1 calc R U . . .
C10 C 0.2847(3) 0.5888(2) 0.06826(12) 0.0250(6) Uani 1 1 d . . . . .
H10 H 0.3436 0.5821 0.0994 0.030 Uiso 1 1 calc R U . . .
C133 C 0.1526(3) 0.9239(2) -0.03617(11) 0.0267(7) Uani 1 1 d . . . . .
H133 H 0.0791 0.9357 -0.0606 0.032 Uiso 1 1 calc R U . . .
C132 C 0.1405(3) 0.9124(2) 0.01878(11) 0.0223(6) Uani 1 1 d . . . . .
H132 H 0.0586 0.9168 0.0318 0.027 Uiso 1 1 calc R U . . .
O1 O 0.3860(2) 1.42139(19) 0.16390(10) 0.0463(6) Uani 1 1 d . . . . .
C26 C -0.0868(3) 0.5327(2) 0.17012(10) 0.0189(6) Uani 1 1 d . . . . .
C113 C -0.0190(3) 1.0848(2) 0.19185(12) 0.0279(7) Uani 1 1 d . . . . .
H113 H -0.0869 1.0806 0.2145 0.033 Uiso 1 1 calc R U . . .
C2 C -0.2477(3) 0.8016(2) 0.06358(13) 0.0330(8) Uani 1 1 d . . . . .
H2 H -0.3223 0.8368 0.0735 0.040 Uiso 1 1 calc R U . . .
C9 C 0.3159(3) 0.5448(2) 0.02032(12) 0.0343(8) Uani 1 1 d . . . . .
H9 H 0.3945 0.5077 0.0187 0.041 Uiso 1 1 calc R U . . .
C4 C -0.1344(3) 0.7092(2) -0.00062(13) 0.0351(8) Uani 1 1 d . . . . .
H4 H -0.1302 0.6799 -0.0358 0.042 Uiso 1 1 calc R U . . .
C111 C 0.1424(3) 0.9952(2) 0.14419(10) 0.0191(6) Uani 1 1 d . . . . .
C100 C 0.5541(3) 1.3060(2) 0.12278(13) 0.0363(8) Uani 1 1 d . . . . .
C123 C 0.5870(3) 0.7938(2) 0.18549(12) 0.0316(7) Uani 1 1 d . . . . .
H123 H 0.6369 0.7295 0.1886 0.038 Uiso 1 1 calc R U . . .
C116 C 0.1760(3) 1.0965(2) 0.12430(11) 0.0255(7) Uani 1 1 d . . . . .
H116 H 0.2412 1.1013 0.1004 0.031 Uiso 1 1 calc R U . . .
C125 C 0.5663(3) 0.9843(2) 0.19803(11) 0.0268(7) Uani 1 1 d . . . . .
H125 H 0.6031 1.0521 0.2090 0.032 Uiso 1 1 calc R U . . .
C136 C 0.3656(3) 0.8890(2) 0.03523(12) 0.0281(7) Uani 1 1 d . . . . .
H136 H 0.4395 0.8764 0.0594 0.034 Uiso 1 1 calc R U . . .
C3 C -0.2442(3) 0.7590(3) 0.01259(14) 0.0393(8) Uani 1 1 d . . . . .
H3 H -0.3166 0.7638 -0.0131 0.047 Uiso 1 1 calc R U . . .
C114 C 0.0169(3) 1.1840(2) 0.17220(12) 0.0323(8) Uani 1 1 d . . . . .
H114 H -0.0260 1.2482 0.1815 0.039 Uiso 1 1 calc R U . . .
C124 C 0.6394(3) 0.8920(3) 0.20298(11) 0.0296(7) Uani 1 1 d . . . . .
H124 H 0.7254 0.8956 0.2183 0.036 Uiso 1 1 calc R U . . .
C7 C 0.1187(3) 0.6068(2) -0.02142(12) 0.0337(8) Uani 1 1 d . . . . .
H7 H 0.0597 0.6144 -0.0525 0.040 Uiso 1 1 calc R U . . .
C23 C 0.2329(3) 0.6428(2) 0.21589(11) 0.0249(7) Uani 1 1 d . . . . .
H23 H 0.3234 0.6415 0.2202 0.030 Uiso 1 1 calc R U . . .
C135 C 0.3774(3) 0.9020(2) -0.01975(12) 0.0334(7) Uani 1 1 d . . . . .
H135 H 0.4593 0.8996 -0.0328 0.040 Uiso 1 1 calc R U . . .
C8 C 0.2320(3) 0.5550(3) -0.02538(12) 0.0370(8) Uani 1 1 d . . . . .
H8 H 0.2526 0.5265 -0.0591 0.044 Uiso 1 1 calc R U . . .
C115 C 0.1146(3) 1.1897(2) 0.13925(11) 0.0316(8) Uani 1 1 d . . . . .
H115 H 0.1404 1.2583 0.1266 0.038 Uiso 1 1 calc R U . . .
N2 N 0.1739(2) 0.64086(16) 0.07273(8) 0.0182(5) Uani 1 1 d . . . . .

loop_
_atom_site_aniso_label
_atom_site_aniso_U_11
_atom_site_aniso_U_22
_atom_site_aniso_U_33
_atom_site_aniso_U_23
_atom_site_aniso_U_13
_atom_site_aniso_U_12
Ru1 0.01497(12) 0.01520(11) 0.01357(11) 0.00100(8) 0.00122(8) 0.00006(9)
P1 0.0144(4) 0.0160(3) 0.0166(3) 0.0010(3) -0.0001(3) 0.0006(3)
S1 0.0179(4) 0.0249(4) 0.0259(4) 0.0041(3) 0.0036(3) 0.0024(3)
C134 0.049(2) 0.0239(16) 0.0188(15) 0.0010(12) 0.0071(15) 0.0065(14)
N1 0.0189(12) 0.0157(11) 0.0190(12) 0.0049(9) -0.0001(10) -0.0022(9)
O22 0.0337(12) 0.0198(10) 0.0276(11) -0.0053(8) 0.0030(9) -0.0014(9)
O21 0.0199(11) 0.0219(11) 0.0385(13) -0.0032(9) 0.0033(10) -0.0026(9)
F3 0.0445(13) 0.0406(12) 0.0691(14) -0.0155(10) 0.0129(11) 0.0115(10)
O3 0.0274(11) 0.0216(10) 0.0316(11) 0.0073(8) 0.0007(9) -0.0005(9)
F2 0.0740(16) 0.0270(11) 0.0810(16) 0.0026(10) 0.0117(14) -0.0205(10)
C121 0.0163(14) 0.0251(15) 0.0150(13) 0.0023(11) -0.0002(11) -0.0030(11)
C6 0.0336(17) 0.0153(14) 0.0172(14) -0.0014(11) 0.0047(13) -0.0068(12)
C24 0.0259(16) 0.0203(14) 0.0139(13) 0.0070(11) 0.0023(12) 0.0077(12)
C5 0.0264(16) 0.0169(14) 0.0200(14) 0.0030(11) 0.0010(12) -0.0069(12)
O2 0.0389(13) 0.0409(13) 0.0231(11) 0.0067(9) 0.0023(10) 0.0021(10)
C1 0.0201(15) 0.0278(16) 0.0291(16) 0.0047(13) 0.0048(13) -0.0020(13)
C122 0.0209(15) 0.0228(15) 0.0311(16) 0.0019(12) -0.0006(13) 0.0003(12)
C21 0.0290(16) 0.0182(14) 0.0156(13) 0.0013(11) 0.0069(12) -0.0007(12)
F1 0.0794(17) 0.0551(13) 0.0363(12) -0.0115(10) -0.0117(12) -0.0096(12)
C131 0.0202(14) 0.0121(13) 0.0209(14) -0.0004(10) 0.0009(12) 0.0015(11)
C25 0.0245(15) 0.0159(13) 0.0119(13) 0.0024(10) 0.0035(11) 0.0011(11)
C126 0.0201(15) 0.0267(16) 0.0217(15) -0.0059(12) 0.0038(12) -0.0013(12)
C112 0.0224(15) 0.0203(14) 0.0219(15) -0.0015(11) 0.0012(12) 0.0015(12)
C22 0.0315(17) 0.0243(16) 0.0144(14) 0.0006(11) -0.0024(12) -0.0070(13)
C10 0.0299(17) 0.0207(15) 0.0257(16) 0.0011(12) 0.0087(13) 0.0003(13)
C133 0.0398(19) 0.0195(15) 0.0195(15) 0.0014(11) -0.0039(14) -0.0010(13)
C132 0.0221(15) 0.0185(14) 0.0258(15) 0.0031(11) 0.0002(13) -0.0030(12)
O1 0.0218(12) 0.0534(15) 0.0650(17) 0.0211(13) 0.0117(12) 0.0079(11)
C26 0.0209(15) 0.0175(14) 0.0187(14) 0.0052(11) 0.0053(12) 0.0024(11)
C113 0.0262(16) 0.0319(17) 0.0252(16) -0.0055(13) 0.0003(13) 0.0100(13)
C2 0.0207(16) 0.0331(18) 0.043(2) 0.0102(15) -0.0065(15) -0.0009(13)
C9 0.045(2) 0.0274(17) 0.0340(18) 0.0002(13) 0.0196(16) 0.0049(15)
C4 0.042(2) 0.0359(18) 0.0253(16) 0.0044(14) -0.0082(15) -0.0088(16)
C111 0.0206(15) 0.0179(14) 0.0179(13) -0.0014(11) -0.0028(12) 0.0024(11)
C100 0.042(2) 0.0284(18) 0.0379(19) 0.0009(14) 0.0005(17) -0.0088(15)
C123 0.0233(16) 0.0335(18) 0.0376(18) 0.0040(14) 0.0011(14) 0.0062(14)
C116 0.0330(17) 0.0210(15) 0.0224(15) 0.0019(12) 0.0022(13) -0.0013(13)
C125 0.0210(15) 0.0368(18) 0.0228(15) -0.0103(13) 0.0032(13) -0.0046(13)
C136 0.0240(16) 0.0337(17) 0.0268(16) 0.0011(13) 0.0030(13) 0.0026(13)
C3 0.0271(18) 0.045(2) 0.043(2) 0.0122(16) -0.0145(16) -0.0046(15)
C114 0.045(2) 0.0238(16) 0.0268(16) -0.0027(12) -0.0032(15) 0.0147(14)
C124 0.0166(15) 0.050(2) 0.0220(15) -0.0049(14) -0.0011(12) -0.0018(14)
C7 0.057(2) 0.0247(16) 0.0189(15) -0.0034(12) 0.0024(15) -0.0047(15)
C23 0.0209(15) 0.0340(17) 0.0188(14) 0.0085(12) -0.0032(12) -0.0014(13)
C135 0.0335(19) 0.0398(19) 0.0285(17) 0.0021(14) 0.0112(15) 0.0035(15)
C8 0.058(2) 0.0332(18) 0.0225(17) -0.0053(13) 0.0179(16) -0.0026(17)
C115 0.054(2) 0.0167(15) 0.0234(16) 0.0036(12) -0.0012(15) 0.0052(14)
N2 0.0225(13) 0.0159(12) 0.0168(11) 0.0010(9) 0.0045(10) -0.0023(9)

loop_
_atom_type_symbol
_atom_type_description
_atom_type_scat_dispersion_real
_atom_type_scat_dispersion_imag
_atom_type_scat_source
C C 0.0033 0.0016 'International Tables Vol C Tables 4.2.6.8 and 6.1.1.4'
H H 0.0000 0.0000 'International Tables Vol C Tables 4.2.6.8 and 6.1.1.4'
N N 0.0061 0.0033 'International Tables Vol C Tables 4.2.6.8 and 6.1.1.4'
O O 0.0106 0.0060 'International Tables Vol C Tables 4.2.6.8 and 6.1.1.4'
F F 0.0171 0.0103 'International Tables Vol C Tables 4.2.6.8 and 6.1.1.4'
P P 0.1023 0.0942 'International Tables Vol C Tables 4.2.6.8 and 6.1.1.4'
S S 0.1246 0.1234 'International Tables Vol C Tables 4.2.6.8 and 6.1.1.4'
Ru Ru -1.2594 0.8363 'International Tables Vol C Tables 4.2.6.8 and 6.1.1.4'

loop_
_geom_angle_atom_site_label_1
_geom_angle_atom_site_label_2
_geom_angle_atom_site_label_3
_geom_angle
_geom_angle_site_symmetry_1
_geom_angle_site_symmetry_3
_geom_angle_publ_flag
N1 Ru1 N2 76.78(9) . . ?
N1 Ru1 C25 97.64(9) . . ?
N2 Ru1 C25 112.95(9) . . ?
N1 Ru1 C21 100.28(10) . . ?
N2 Ru1 C21 151.35(9) . . ?
C25 Ru1 C21 38.59(9) . . ?
N1 Ru1 C24 127.44(9) . . ?
N2 Ru1 C24 95.23(9) . . ?
C25 Ru1 C24 37.66(10) . . ?
C21 Ru1 C24 63.52(10) . . ?
N1 Ru1 C22 132.99(10) . . ?
N2 Ru1 C22 149.45(10) . . ?
C25 Ru1 C22 63.20(10) . . ?
C21 Ru1 C22 37.56(10) . . ?
C24 Ru1 C22 62.69(10) . . ?
N1 Ru1 C23 160.50(10) . . ?
N2 Ru1 C23 111.91(10) . . ?
C25 Ru1 C23 63.02(10) . . ?
C21 Ru1 C23 63.43(11) . . ?
C24 Ru1 C23 37.20(10) . . ?
C22 Ru1 C23 37.87(10) . . ?
N1 Ru1 P1 92.94(6) . . ?
N2 Ru1 P1 91.16(6) . . ?
C25 Ru1 P1 155.29(7) . . ?
C21 Ru1 P1 117.49(7) . . ?
C24 Ru1 P1 139.52(7) . . ?
C22 Ru1 P1 93.40(7) . . ?
C23 Ru1 P1 103.99(8) . . ?
C121 P1 C111 105.08(12) . . ?
C121 P1 C131 102.05(12) . . ?
C111 P1 C131 101.61(12) . . ?
C121 P1 Ru1 114.95(9) . . ?
C111 P1 Ru1 116.10(9) . . ?
C131 P1 Ru1 115.18(8) . . ?
O2 S1 O1 115.97(14) . . ?
O2 S1 O3 114.56(12) . . ?
O1 S1 O3 114.42(13) . . ?
O2 S1 C100 103.99(14) . . ?
O1 S1 C100 103.21(16) . . ?
O3 S1 C100 102.22(13) . . ?
C135 C134 C133 120.0(3) . . ?
C135 C134 H134 120.0 . . ?
C133 C134 H134 120.0 . . ?
C1 N1 C5 117.9(2) . . ?
C1 N1 Ru1 124.71(19) . . ?
C5 N1 Ru1 117.00(19) . . ?
C26 O21 H21O 109(2) . . ?
C126 C121 C122 117.8(3) . . ?
C126 C121 P1 123.8(2) . . ?
C122 C121 P1 118.2(2) . . ?
N2 C6 C7 120.7(3) . . ?
N2 C6 C5 114.6(2) . . ?
C7 C6 C5 124.7(3) . . ?
C23 C24 C25 109.1(2) . . ?
C23 C24 Ru1 71.88(15) . . ?
C25 C24 Ru1 70.69(14) . . ?
C23 C24 H24 125.5 . . ?
C25 C24 H24 125.5 . . ?
Ru1 C24 H24 123.6 . . ?
N1 C5 C4 121.2(3) . . ?
N1 C5 C6 114.2(2) . . ?
C4 C5 C6 124.5(3) . . ?
N1 C1 C2 122.7(3) . . ?
N1 C1 H1 118.7 . . ?
C2 C1 H1 118.7 . . ?
C123 C122 C121 121.5(3) . . ?
C123 C122 H122 119.2 . . ?
C121 C122 H122 119.2 . . ?
C22 C21 C25 106.8(2) . . ?
C22 C21 Ru1 71.41(16) . . ?
C25 C21 Ru1 70.26(15) . . ?
C22 C21 H21 126.6 . . ?
C25 C21 H21 126.6 . . ?
Ru1 C21 H21 123.4 . . ?
C136 C131 C132 118.5(3) . . ?
C136 C131 P1 123.0(2) . . ?
C132 C131 P1 118.3(2) . . ?
C24 C25 C21 107.8(2) . . ?
C24 C25 C26 125.6(2) . . ?
C21 C25 C26 126.6(2) . . ?
C24 C25 Ru1 71.64(15) . . ?
C21 C25 Ru1 71.15(14) . . ?
C26 C25 Ru1 120.61(17) . . ?
C125 C126 C121 120.4(3) . . ?
C125 C126 H126 119.8 . . ?
C121 C126 H126 119.8 . . ?
C111 C112 C113 121.0(3) . . ?
C111 C112 H112 119.5 . . ?
C113 C112 H112 119.5 . . ?
C21 C22 C23 108.9(2) . . ?
C21 C22 Ru1 71.03(15) . . ?
C23 C22 Ru1 71.37(15) . . ?
C21 C22 H22 125.6 . . ?
C23 C22 H22 125.6 . . ?
Ru1 C22 H22 123.7 . . ?
N2 C10 C9 122.5(3) . . ?
N2 C10 H10 118.7 . . ?
C9 C10 H10 118.7 . . ?
C134 C133 C132 119.9(3) . . ?
C134 C133 H133 120.0 . . ?
C132 C133 H133 120.0 . . ?
C133 C132 C131 120.6(3) . . ?
C133 C132 H132 119.7 . . ?
C131 C132 H132 119.7 . . ?
O22 C26 O21 124.4(3) . . ?
O22 C26 C25 124.4(3) . . ?
O21 C26 C25 111.2(2) . . ?
C114 C113 C112 119.6(3) . . ?
C114 C113 H113 120.2 . . ?
C112 C113 H113 120.2 . . ?
C3 C2 C1 119.3(3) . . ?
C3 C2 H2 120.4 . . ?
C1 C2 H2 120.4 . . ?
C10 C9 C8 119.3(3) . . ?
C10 C9 H9 120.3 . . ?
C8 C9 H9 120.3 . . ?
C3 C4 C5 120.0(3) . . ?
C3 C4 H4 120.0 . . ?
C5 C4 H4 120.0 . . ?
C112 C111 C116 118.3(3) . . ?
C112 C111 P1 119.9(2) . . ?
C116 C111 P1 121.8(2) . . ?
F3 C100 F2 107.6(3) . . ?
F3 C100 F1 107.2(3) . . ?
F2 C100 F1 107.4(3) . . ?
F3 C100 S1 111.4(2) . . ?
F2 C100 S1 111.9(2) . . ?
F1 C100 S1 111.0(2) . . ?
C122 C123 C124 119.6(3) . . ?
C122 C123 H123 120.2 . . ?
C124 C123 H123 120.2 . . ?
C115 C116 C111 120.4(3) . . ?
C115 C116 H116 119.8 . . ?
C111 C116 H116 119.8 . . ?
C124 C125 C126 121.0(3) . . ?
C124 C125 H125 119.5 . . ?
C126 C125 H125 119.5 . . ?
C131 C136 C135 120.6(3) . . ?
C131 C136 H136 119.7 . . ?
C135 C136 H136 119.7 . . ?
C2 C3 C4 118.9(3) . . ?
C2 C3 H3 120.5 . . ?
C4 C3 H3 120.5 . . ?
C115 C114 C113 120.0(3) . . ?
C115 C114 H114 120.0 . . ?
C113 C114 H114 120.0 . . ?
C125 C124 C123 119.5(3) . . ?
C125 C124 H124 120.3 . . ?
C123 C124 H124 120.3 . . ?
C8 C7 C6 120.2(3) . . ?
C8 C7 H7 119.9 . . ?
C6 C7 H7 119.9 . . ?
C24 C23 C22 107.5(3) . . ?
C24 C23 Ru1 70.92(15) . . ?
C22 C23 Ru1 70.77(15) . . ?
C24 C23 H23 126.2 . . ?
C22 C23 H23 126.2 . . ?
Ru1 C23 H23 123.7 . . ?
C134 C135 C136 120.3(3) . . ?
C134 C135 H135 119.8 . . ?
C136 C135 H135 119.8 . . ?
C7 C8 C9 118.9(3) . . ?
C7 C8 H8 120.6 . . ?
C9 C8 H8 120.6 . . ?
C114 C115 C116 120.7(3) . . ?
C114 C115 H115 119.7 . . ?
C116 C115 H115 119.7 . . ?
C10 N2 C6 118.4(2) . . ?
C10 N2 Ru1 124.49(18) . . ?
C6 N2 Ru1 117.13(18) . . ?

loop_
_geom_bond_atom_site_label_1
_geom_bond_atom_site_label_2
_geom_bond_distance
_geom_bond_site_symmetry_2
_geom_bond_publ_flag
Ru1 N1 2.078(2) . ?
Ru1 N2 2.080(2) . ?
Ru1 C25 2.179(3) . ?
Ru1 C21 2.191(3) . ?
Ru1 C24 2.191(2) . ?
Ru1 C22 2.196(3) . ?
Ru1 C23 2.204(3) . ?
Ru1 P1 2.3212(7) . ?
P1 C121 1.831(3) . ?
P1 C111 1.835(3) . ?
P1 C131 1.840(3) . ?
S1 O2 1.428(2) . ?
S1 O1 1.433(2) . ?
S1 O3 1.451(2) . ?
S1 C100 1.814(3) . ?
C134 C135 1.370(4) . ?
C134 C133 1.379(4) . ?
C134 H134 0.9500 . ?
N1 C1 1.349(4) . ?
N1 C5 1.365(3) . ?
O22 C26 1.213(3) . ?
O21 C26 1.332(3) . ?
O21 H21O 0.81(3) . ?
F3 C100 1.322(4) . ?
F2 C100 1.326(3) . ?
C121 C126 1.388(4) . ?
C121 C122 1.396(4) . ?
C6 N2 1.358(3) . ?
C6 C7 1.395(4) . ?
C6 C5 1.456(4) . ?
C24 C23 1.402(4) . ?
C24 C25 1.411(4) . ?
C24 H24 0.9500 . ?
C5 C4 1.383(4) . ?
C1 C2 1.377(4) . ?
C1 H1 0.9500 . ?
C122 C123 1.376(4) . ?
C122 H122 0.9500 . ?
C21 C22 1.412(4) . ?
C21 C25 1.444(3) . ?
C21 H21 0.9500 . ?
F1 C100 1.332(4) . ?
C131 C136 1.381(4) . ?
C131 C132 1.394(4) . ?
C25 C26 1.469(4) . ?
C126 C125 1.380(4) . ?
C126 H126 0.9500 . ?
C112 C111 1.389(4) . ?
C112 C113 1.397(4) . ?
C112 H112 0.9500 . ?
C22 C23 1.428(4) . ?
C22 H22 0.9500 . ?
C10 N2 1.345(4) . ?
C10 C9 1.375(4) . ?
C10 H10 0.9500 . ?
C133 C132 1.388(4) . ?
C133 H133 0.9500 . ?
C132 H132 0.9500 . ?
C113 C114 1.381(4) . ?
C113 H113 0.9500 . ?
C2 C3 1.374(5) . ?
C2 H2 0.9500 . ?
C9 C8 1.378(4) . ?
C9 H9 0.9500 . ?
C4 C3 1.375(5) . ?
C4 H4 0.9500 . ?
C111 C116 1.399(4) . ?
C123 C124 1.383(4) . ?
C123 H123 0.9500 . ?
C116 C115 1.385(4) . ?
C116 H116 0.9500 . ?
C125 C124 1.372(4) . ?
C125 H125 0.9500 . ?
C136 C135 1.391(4) . ?
C136 H136 0.9500 . ?
C3 H3 0.9500 . ?
C114 C115 1.374(4) . ?
C114 H114 0.9500 . ?
C124 H124 0.9500 . ?
C7 C8 1.364(5) . ?
C7 H7 0.9500 . ?
C23 H23 0.9500 . ?
C135 H135 0.9500 . ?
C8 H8 0.9500 . ?
C115 H115 0.9500 . ?

loop_
_geom_torsion_atom_site_label_1
_geom_torsion_atom_site_label_2
_geom_torsion_atom_site_label_3
_geom_torsion_atom_site_label_4
_geom_torsion
_geom_torsion_site_symmetry_1
_geom_torsion_site_symmetry_2
_geom_torsion_site_symmetry_3
_geom_torsion_site_symmetry_4
_geom_torsion_publ_flag
C111 P1 C121 C126 -18.2(3) . . . . ?
C131 P1 C121 C126 87.6(2) . . . . ?
Ru1 P1 C121 C126 -147.0(2) . . . . ?
C111 P1 C121 C122 165.8(2) . . . . ?
C131 P1 C121 C122 -88.5(2) . . . . ?
Ru1 P1 C121 C122 36.9(2) . . . . ?
C1 N1 C5 C4 -0.7(4) . . . . ?
Ru1 N1 C5 C4 172.2(2) . . . . ?
C1 N1 C5 C6 -179.0(2) . . . . ?
Ru1 N1 C5 C6 -6.1(3) . . . . ?
N2 C6 C5 N1 4.9(3) . . . . ?
C7 C6 C5 N1 -175.4(3) . . . . ?
N2 C6 C5 C4 -173.3(2) . . . . ?
C7 C6 C5 C4 6.4(4) . . . . ?
C5 N1 C1 C2 0.8(4) . . . . ?
Ru1 N1 C1 C2 -171.5(2) . . . . ?
C126 C121 C122 C123 0.7(4) . . . . ?
P1 C121 C122 C123 177.0(2) . . . . ?
C121 P1 C131 C136 16.4(3) . . . . ?
C111 P1 C131 C136 124.8(2) . . . . ?
Ru1 P1 C131 C136 -108.8(2) . . . . ?
C121 P1 C131 C132 -167.5(2) . . . . ?
C111 P1 C131 C132 -59.1(2) . . . . ?
Ru1 P1 C131 C132 67.2(2) . . . . ?
C23 C24 C25 C21 -0.4(3) . . . . ?
Ru1 C24 C25 C21 -62.36(17) . . . . ?
C23 C24 C25 C26 177.0(2) . . . . ?
Ru1 C24 C25 C26 115.0(3) . . . . ?
C23 C24 C25 Ru1 61.98(18) . . . . ?
C22 C21 C25 C24 0.2(3) . . . . ?
Ru1 C21 C25 C24 62.68(18) . . . . ?
C22 C21 C25 C26 -177.1(2) . . . . ?
Ru1 C21 C25 C26 -114.6(3) . . . . ?
C22 C21 C25 Ru1 -62.50(18) . . . . ?
C122 C121 C126 C125 1.0(4) . . . . ?
P1 C121 C126 C125 -175.1(2) . . . . ?
C25 C21 C22 C23 0.1(3) . . . . ?
Ru1 C21 C22 C23 -61.66(19) . . . . ?
C25 C21 C22 Ru1 61.74(17) . . . . ?
C135 C134 C133 C132 -0.6(4) . . . . ?
C134 C133 C132 C131 -0.4(4) . . . . ?
C136 C131 C132 C133 0.5(4) . . . . ?
P1 C131 C132 C133 -175.7(2) . . . . ?
C24 C25 C26 O22 -0.4(4) . . . . ?
C21 C25 C26 O22 176.5(2) . . . . ?
Ru1 C25 C26 O22 88.1(3) . . . . ?
C24 C25 C26 O21 -179.7(2) . . . . ?
C21 C25 C26 O21 -2.8(4) . . . . ?
Ru1 C25 C26 O21 -91.2(2) . . . . ?
C111 C112 C113 C114 -1.7(4) . . . . ?
N1 C1 C2 C3 -0.2(4) . . . . ?
N2 C10 C9 C8 0.8(5) . . . . ?
N1 C5 C4 C3 0.1(4) . . . . ?
C6 C5 C4 C3 178.2(3) . . . . ?
C113 C112 C111 C116 0.9(4) . . . . ?
C113 C112 C111 P1 -179.3(2) . . . . ?
C121 P1 C111 C112 -112.1(2) . . . . ?
C131 P1 C111 C112 141.9(2) . . . . ?
Ru1 P1 C111 C112 16.1(2) . . . . ?
C121 P1 C111 C116 67.7(2) . . . . ?
C131 P1 C111 C116 -38.4(2) . . . . ?
Ru1 P1 C111 C116 -164.12(19) . . . . ?
O2 S1 C100 F3 -54.4(3) . . . . ?
O1 S1 C100 F3 -175.9(2) . . . . ?
O3 S1 C100 F3 65.0(2) . . . . ?
O2 S1 C100 F2 66.1(3) . . . . ?
O1 S1 C100 F2 -55.4(3) . . . . ?
O3 S1 C100 F2 -174.4(2) . . . . ?
O2 S1 C100 F1 -173.9(2) . . . . ?
O1 S1 C100 F1 64.6(3) . . . . ?
O3 S1 C100 F1 -54.4(3) . . . . ?
C121 C122 C123 C124 -1.0(5) . . . . ?
C112 C111 C116 C115 1.1(4) . . . . ?
P1 C111 C116 C115 -178.7(2) . . . . ?
C121 C126 C125 C124 -2.4(4) . . . . ?
C132 C131 C136 C135 0.3(4) . . . . ?
P1 C131 C136 C135 176.4(2) . . . . ?
C1 C2 C3 C4 -0.5(5) . . . . ?
C5 C4 C3 C2 0.5(5) . . . . ?
C112 C113 C114 C115 0.4(4) . . . . ?
C126 C125 C124 C123 2.0(5) . . . . ?
C122 C123 C124 C125 -0.3(5) . . . . ?
N2 C6 C7 C8 1.7(4) . . . . ?
C5 C6 C7 C8 -177.9(3) . . . . ?
C25 C24 C23 C22 0.4(3) . . . . ?
Ru1 C24 C23 C22 61.66(18) . . . . ?
C25 C24 C23 Ru1 -61.24(18) . . . . ?
C21 C22 C23 C24 -0.3(3) . . . . ?
Ru1 C22 C23 C24 -61.76(18) . . . . ?
C21 C22 C23 Ru1 61.45(19) . . . . ?
C133 C134 C135 C136 1.4(5) . . . . ?
C131 C136 C135 C134 -1.3(5) . . . . ?
C6 C7 C8 C9 0.1(5) . . . . ?
C10 C9 C8 C7 -1.4(5) . . . . ?
C113 C114 C115 C116 1.6(4) . . . . ?
C111 C116 C115 C114 -2.4(4) . . . . ?
C9 C10 N2 C6 1.0(4) . . . . ?
C9 C10 N2 Ru1 179.9(2) . . . . ?
C7 C6 N2 C10 -2.3(4) . . . . ?
C5 C6 N2 C10 177.4(2) . . . . ?
C7 C6 N2 Ru1 178.8(2) . . . . ?
C5 C6 N2 Ru1 -1.5(3) . . . . ?
